data_1572943
loop_
_publ_author_name
'Repoll\'es, Ana'
'Pallar\'es, Mar\'ia Carmen'
'Aguil\`a, David'
'Roubeau, Olivier'
'Velasco, Veronica'
'Gella, Diego'
'BARRIOS MORENO, LEONI ALEJANDRA ALEJANDRA'
'Martinez Perez, Maria Jose'
'Sese, Javier'
'Drung, Dietmar'
'Mart\'inez, Jes\'us Ignacio'
'Schurig, Thomas'
'Le Guennic, Boris'
'Lostao, Anabel'
'Aromi, Guillem'
'Luis, Fernando'

_publ_section_title
;
 Asymmetric [Dy2] molecules deposited into micro-SQUID susceptometers:
 in-situ characterization of their magnetic integrity
;
_journal_name_full Nanoscale
_journal_paper_doi 10.1039/D4NR03484H
_journal_year 2024
_chemical_formula_sum 'C75 H58 Cl Dy2 N9 O15'
_chemical_formula_weight 1685.75
_space_group_crystal_system monoclinic
_space_group_IT_number 14
_space_group_name_Hall '-P 2yn'
_space_group_name_H-M_alt 'P 1 21/n 1'
_atom_sites_solution_hydrogens geom
_audit_creation_method SHELXL-2018/3
_audit_update_record
;
2023-11-26 deposited with the CCDC.	2024-10-23 downloaded from the CCDC.
;
_cell_angle_alpha 90
_cell_angle_beta 97.104(3)
_cell_angle_gamma 90
_cell_formula_units_Z 4
_cell_length_a 12.7916(4)
_cell_length_b 16.6444(4)
_cell_length_c 32.5450(10)
_cell_measurement_reflns_used 5985
_cell_measurement_temperature 150(2)
_cell_measurement_theta_max 28.84
_cell_measurement_theta_min 2.62
_cell_volume 6875.9(3)
_computing_cell_refinement
;
CrysAlis RED, Oxford Diffraction Ltd.,
Version 1.171.32.19 (release 28-02-2008 CrysAlis171 .NET)
(compiled Feb 28 2008,12:10:31)
;
_computing_data_collection
;
CrysAlis CCD, Oxford Diffraction Ltd.,
Version 1.171.32.19 (release 28-02-2008 CrysAlis171 .NET)
(compiled Feb 28 2008,12:10:31)
;
_computing_data_reduction
;
CrysAlis RED, Oxford Diffraction Ltd.,
Version 1.171.32.19 (release 28-02-2008 CrysAlis171 .NET)
(compiled Feb 28 2008,12:10:31)
;
_computing_structure_refinement 'SHELXL-2018/3 (Sheldrick, 2018)'
_computing_structure_solution 'SHELXT (Sheldrick, 2015)'
_diffrn_ambient_temperature 150(2)
_diffrn_detector_area_resol_mean 16.3990
_diffrn_measured_fraction_theta_full 0.998
_diffrn_measured_fraction_theta_max 0.998
_diffrn_measurement_device_type 'Oxford Diffraction Excalibur S'
_diffrn_measurement_method '/p and w/ scans'
_diffrn_radiation_monochromator graphite
_diffrn_radiation_source 'Enhance (Mo) X-ray Source'
_diffrn_radiation_type MoK\a
_diffrn_radiation_wavelength 0.71073
_diffrn_reflns_av_R_equivalents 0.1261
_diffrn_reflns_av_unetI/netI 0.1096
_diffrn_reflns_Laue_measured_fraction_full 0.998
_diffrn_reflns_Laue_measured_fraction_max 0.998
_diffrn_reflns_limit_h_max 14
_diffrn_reflns_limit_h_min -14
_diffrn_reflns_limit_k_max 18
_diffrn_reflns_limit_k_min -18
_diffrn_reflns_limit_l_max 36
_diffrn_reflns_limit_l_min -35
_diffrn_reflns_number 43322
_diffrn_reflns_point_group_measured_fraction_full 0.998
_diffrn_reflns_point_group_measured_fraction_max 0.998
_diffrn_reflns_theta_full 23.255
_diffrn_reflns_theta_max 23.257
_diffrn_reflns_theta_min 2.628
_exptl_absorpt_coefficient_mu 2.271
_exptl_absorpt_correction_T_max 1.000
_exptl_absorpt_correction_T_min 0.956
_exptl_absorpt_correction_type multi-scan
_exptl_absorpt_process_details
;
CrysAlis RED, Oxford Diffraction Ltd.,
Version 1.171.32.19 (release 28-02-2008 CrysAlis171 .NET)
(compiled Feb 28 2008,12:10:31)
Empirical absorption correction using spherical harmonics,
 implemented in SCALE3 ABSPACK scaling algorithm.
;
_exptl_crystal_colour yellow
_exptl_crystal_density_diffrn 1.628
_exptl_crystal_description block
_exptl_crystal_F_000 3360
_exptl_crystal_preparation 'Magnetic properties'
_exptl_crystal_size_max 0.120
_exptl_crystal_size_mid 0.100
_exptl_crystal_size_min 0.090
_refine_diff_density_max 1.031
_refine_diff_density_min -0.757
_refine_diff_density_rms 0.144
_refine_ls_extinction_method none
_refine_ls_goodness_of_fit_ref 1.026
_refine_ls_hydrogen_treatment constr
_refine_ls_matrix_type full
_refine_ls_number_parameters 919
_refine_ls_number_reflns 9873
_refine_ls_number_restraints 102
_refine_ls_restrained_S_all 1.025
_refine_ls_R_factor_all 0.1056
_refine_ls_R_factor_gt 0.0578
_refine_ls_shift/su_max 0.001
_refine_ls_shift/su_mean 0.000
_refine_ls_structure_factor_coef Fsqd
_refine_ls_weighting_details 'w=1/[\s^2^(Fo^2^)+(0.0347P)^2^+18.7547P] where P=(Fo^2^+2Fc^2^)/3'
_refine_ls_weighting_scheme calc
_refine_ls_wR_factor_gt 0.0976
_refine_ls_wR_factor_ref 0.1126
_reflns_Friedel_coverage 0.000
_reflns_number_gt 6553
_reflns_number_total 9873
_reflns_threshold_expression 'I > 2\s(I)'
_cod_data_source_file d4nr03484h2.cif
_cod_data_source_block Dy2Cl_da156
_cod_original_sg_symbol_H-M 'P 21/n'
_cod_database_code 1572943
_shelx_shelxl_version_number 2018/3
_shelx_space_group_comment
;
The symmetry employed for this shelxl refinement is uniquely defined
by the following loop, which should always be used as a source of
symmetry information in preference to the above space-group names.
They are only intended as comments.
;
_shelx_estimated_absorpt_t_min 0.772
_shelx_estimated_absorpt_t_max 0.822

loop_
_space_group_symop_operation_xyz
'x, y, z'
'-x+1/2, y+1/2, -z+1/2'
'-x, -y, -z'
'x-1/2, -y-1/2, z-1/2'

loop_
_atom_site_label
_atom_site_type_symbol
_atom_site_fract_x
_atom_site_fract_y
_atom_site_fract_z
_atom_site_U_iso_or_equiv
_atom_site_adp_type
_atom_site_occupancy
_atom_site_site_symmetry_order
_atom_site_calc_flag
_atom_site_refinement_flags_posn
_atom_site_refinement_flags_adp
_atom_site_refinement_flags_occupancy
_atom_site_disorder_assembly
_atom_site_disorder_group
Dy1 Dy 0.20054(4) 0.53726(3) 0.36306(2) 0.02262(14) Uani 1 1 d . . . . .
Dy2 Dy 0.20674(4) 0.34717(3) 0.42657(2) 0.02246(14) Uani 1 1 d . . . . .
Cl1 Cl 0.26689(18) 0.39977(14) 0.50523(7) 0.0309(6) Uani 1 1 d . . . . .
O1 O 0.2877(5) 0.2288(4) 0.40514(18) 0.0279(16) Uani 1 1 d . . . . .
O2 O 0.4244(5) 0.1464(4) 0.4039(2) 0.0415(19) Uani 1 1 d . . . . .
O3 O 0.2989(4) 0.4773(3) 0.41871(18) 0.0235(15) Uani 1 1 d . . . . .
O4 O 0.2903(5) 0.6351(3) 0.40903(19) 0.0260(16) Uani 1 1 d . . . . .
O5 O 0.2431(5) 0.7750(4) 0.4334(2) 0.0437(19) Uani 1 1 d . . . . .
H5 H 0.230969 0.728824 0.423539 0.066 Uiso 1 1 calc R U . . .
O6 O 0.1577(5) 0.2340(4) 0.46360(18) 0.0289(16) Uani 1 1 d . . . . .
O7 O 0.0516(5) 0.1695(4) 0.5027(2) 0.0395(19) Uani 1 1 d . . . . .
O8 O 0.0991(5) 0.4725(3) 0.41074(17) 0.0236(15) Uani 1 1 d . . . . .
O9 O 0.0778(5) 0.6307(3) 0.38167(18) 0.0273(16) Uani 1 1 d . . . . .
O10 O 0.0343(5) 0.7633(4) 0.3432(2) 0.0418(19) Uani 1 1 d . . . . .
H10 H 0.070964 0.722372 0.349766 0.063 Uiso 1 1 calc R U . . .
O11 O 0.2074(5) 0.6337(3) 0.31240(19) 0.0295(17) Uani 1 1 d . . . . .
O12 O 0.2651(6) 0.6726(4) 0.2534(2) 0.045(2) Uani 1 1 d . . . . .
O13 O 0.2055(5) 0.3927(4) 0.35703(18) 0.0252(15) Uani 1 1 d . . . . .
O14 O 0.0762(5) 0.2782(4) 0.37995(19) 0.0272(16) Uani 1 1 d . . . . .
O15 O -0.0903(6) 0.2031(5) 0.3901(2) 0.074(3) Uani 1 1 d . . . . .
H15 H -0.045648 0.240360 0.393261 0.111 Uiso 1 1 calc R U . . .
N1 N 0.4057(6) 0.3497(4) 0.4300(2) 0.0235(18) Uani 1 1 d . . . . .
N2 N 0.0346(6) 0.3617(4) 0.4571(2) 0.0223(18) Uani 1 1 d . . . . .
N3 N 0.2200(6) 0.4822(4) 0.2933(2) 0.0235(19) Uani 1 1 d . . . . .
N4 N 0.0137(6) 0.5101(5) 0.3218(2) 0.029(2) Uani 1 1 d . . . . .
N5 N 0.3986(6) 0.5395(5) 0.3466(2) 0.033(2) Uani 1 1 d . . . . .
C1 C 0.3853(8) 0.2128(6) 0.4105(3) 0.028(2) Uani 1 1 d . . . . .
C2 C 0.4562(7) 0.2800(5) 0.4260(3) 0.024(2) Uani 1 1 d . . . . .
C3 C 0.5663(7) 0.2742(6) 0.4333(3) 0.027(2) Uani 1 1 d . . . . .
H3A H 0.601398 0.225071 0.429243 0.033 Uiso 1 1 calc R U . . .
C4 C 0.6214(7) 0.3421(6) 0.4464(3) 0.032(2) Uani 1 1 d . . . . .
H4A H 0.695686 0.339173 0.453105 0.038 Uiso 1 1 calc R U . . .
C5 C 0.5708(8) 0.4148(6) 0.4501(3) 0.035(3) Uani 1 1 d . . . . .
H5A H 0.609451 0.461911 0.458785 0.042 Uiso 1 1 calc R U . . .
C6 C 0.4608(8) 0.4168(6) 0.4408(3) 0.025(2) Uani 1 1 d . . . . .
C7 C 0.3951(7) 0.4899(5) 0.4352(3) 0.021(2) Uani 1 1 d . . . . .
C8 C 0.4358(8) 0.5663(5) 0.4443(3) 0.027(2) Uani 1 1 d . . . . .
H8A H 0.504941 0.571244 0.458546 0.032 Uiso 1 1 calc R U . . .
C9 C 0.3780(7) 0.6365(6) 0.4330(3) 0.025(2) Uani 1 1 d . . . . .
C10 C 0.4153(7) 0.7166(5) 0.4495(3) 0.021(2) Uani 1 1 d . . . . .
C11 C 0.5184(8) 0.7297(6) 0.4661(3) 0.034(3) Uani 1 1 d . . . . .
H11A H 0.568044 0.687434 0.465504 0.041 Uiso 1 1 calc R U . . .
C12 C 0.5513(8) 0.8009(5) 0.4833(3) 0.031(3) Uani 1 1 d . . . . .
H12A H 0.623317 0.808125 0.493827 0.037 Uiso 1 1 calc R U . . .
C13 C 0.4811(9) 0.8627(6) 0.4857(3) 0.041(3) Uani 1 1 d . . . . .
H13A H 0.504130 0.911763 0.498795 0.050 Uiso 1 1 calc R U . . .
C14 C 0.3760(8) 0.8536(6) 0.4689(3) 0.034(3) Uani 1 1 d . . . . .
H14A H 0.326348 0.895649 0.470361 0.040 Uiso 1 1 calc R U . . .
C15 C 0.3462(8) 0.7803(6) 0.4499(3) 0.031(3) Uani 1 1 d . . . . .
C16 C 0.0777(8) 0.2292(6) 0.4839(3) 0.028(2) Uani 1 1 d . . . . .
C17 C 0.0101(8) 0.3032(6) 0.4828(3) 0.026(2) Uani 1 1 d . . . . .
C18 C -0.0733(7) 0.3101(6) 0.5058(3) 0.031(3) Uani 1 1 d . . . . .
H18A H -0.090437 0.267389 0.523123 0.037 Uiso 1 1 calc R U . . .
C19 C -0.1307(7) 0.3794(6) 0.5030(3) 0.028(2) Uani 1 1 d . . . . .
H19A H -0.186854 0.386137 0.519254 0.033 Uiso 1 1 calc R U . . .
C20 C -0.1067(7) 0.4402(5) 0.4764(3) 0.026(2) Uani 1 1 d . . . . .
H20A H -0.146892 0.488373 0.473772 0.031 Uiso 1 1 calc R U . . .
C21 C -0.0240(7) 0.4293(5) 0.4539(3) 0.019(2) Uani 1 1 d . U . . .
C22 C 0.0125(8) 0.4909(6) 0.4249(3) 0.026(2) Uani 1 1 d . . . . .
C23 C -0.0445(7) 0.5605(5) 0.4166(3) 0.027(2) Uani 1 1 d . . . . .
H23A H -0.111969 0.563009 0.425876 0.033 Uiso 1 1 calc R U . . .
C24 C -0.0120(7) 0.6282(5) 0.3956(3) 0.021(2) Uani 1 1 d . . . . .
C25 C -0.0790(8) 0.7008(5) 0.3884(3) 0.025(2) Uani 1 1 d . . . . .
C26 C -0.1724(8) 0.7095(6) 0.4062(3) 0.039(3) Uani 1 1 d . . . . .
H26A H -0.190332 0.669249 0.424822 0.047 Uiso 1 1 calc R U . . .
C27 C -0.2388(8) 0.7731(6) 0.3981(3) 0.044(3) Uani 1 1 d . . . . .
H27A H -0.302990 0.775958 0.409957 0.053 Uiso 1 1 calc R U . . .
C28 C -0.2111(9) 0.8325(6) 0.3727(3) 0.050(3) Uani 1 1 d . . . . .
H28A H -0.255744 0.877981 0.367449 0.060 Uiso 1 1 calc R U . . .
C29 C -0.1200(8) 0.8278(7) 0.3545(3) 0.045(3) Uani 1 1 d . . . . .
H29A H -0.101784 0.869533 0.336790 0.054 Uiso 1 1 calc R U . . .
C30 C -0.0542(8) 0.7612(5) 0.3624(3) 0.029(3) Uani 1 1 d . . . . .
C31 C 0.2387(7) 0.6219(6) 0.2769(3) 0.032(3) Uani 1 1 d . . . . .
C32 C 0.2419(7) 0.5339(6) 0.2644(3) 0.028(2) Uani 1 1 d . . . . .
C33 C 0.2687(8) 0.5074(7) 0.2267(3) 0.039(3) Uani 1 1 d . . . . .
H33A H 0.284921 0.544618 0.206243 0.047 Uiso 1 1 calc R U . . .
C34 C 0.2712(9) 0.4262(7) 0.2194(3) 0.047(3) Uani 1 1 d . . . . .
H34A H 0.291285 0.406761 0.194115 0.056 Uiso 1 1 calc R U . . .
C35 C 0.2448(8) 0.3733(6) 0.2485(3) 0.037(3) Uani 1 1 d . . . . .
H35A H 0.243178 0.317197 0.243061 0.044 Uiso 1 1 calc R U . . .
C36 C 0.2206(7) 0.4022(6) 0.2858(3) 0.032(3) Uani 1 1 d . . . . .
C37 C 0.1902(7) 0.3542(6) 0.3215(3) 0.029(2) Uani 1 1 d . . . . .
C38 C 0.1392(7) 0.2822(6) 0.3151(3) 0.028(2) Uani 1 1 d . . . . .
H38A H 0.145787 0.253309 0.290404 0.033 Uiso 1 1 calc R U . . .
C39 C 0.0773(7) 0.2492(5) 0.3437(3) 0.027(2) Uani 1 1 d . . . . .
C40 C 0.0061(7) 0.1806(5) 0.3315(3) 0.026(2) Uani 1 1 d . . . . .
C41 C 0.0152(8) 0.1333(6) 0.2966(3) 0.038(3) Uani 1 1 d . . . . .
H41A H 0.068371 0.145322 0.279564 0.046 Uiso 1 1 calc R U . . .
C42 C -0.0520(9) 0.0693(6) 0.2864(3) 0.046(3) Uani 1 1 d . . . . .
H42A H -0.044384 0.037617 0.262633 0.055 Uiso 1 1 calc R U . . .
C43 C -0.1304(9) 0.0512(6) 0.3108(3) 0.047(3) Uani 1 1 d . . . . .
H43A H -0.176248 0.007078 0.303806 0.056 Uiso 1 1 calc R U . . .
C44 C -0.1415(9) 0.0961(7) 0.3442(3) 0.049(3) Uani 1 1 d . . . . .
H44A H -0.195787 0.083472 0.360614 0.059 Uiso 1 1 calc R U . . .
C45 C -0.0760(8) 0.1595(6) 0.3551(3) 0.039(3) Uani 1 1 d . . . . .
C46 C -0.0426(8) 0.4435(6) 0.3274(3) 0.030(3) Uani 1 1 d . . . . .
H46A H -0.010706 0.402959 0.345342 0.036 Uiso 1 1 calc R U . . .
C47 C -0.1444(8) 0.4307(7) 0.3086(3) 0.039(3) Uani 1 1 d . . . . .
H47A H -0.180462 0.382114 0.312805 0.047 Uiso 1 1 calc R U . . .
C48 C -0.1913(8) 0.4897(8) 0.2838(3) 0.054(4) Uani 1 1 d . . . . .
H48A H -0.261642 0.483178 0.271059 0.064 Uiso 1 1 calc R U . . .
C49 C -0.1367(8) 0.5583(8) 0.2774(3) 0.050(3) Uani 1 1 d . . . . .
H49A H -0.167969 0.599700 0.259933 0.060 Uiso 1 1 calc R U . . .
C50 C -0.0355(9) 0.5660(7) 0.2969(3) 0.038(3) Uani 1 1 d . . . . .
H50A H 0.001822 0.613929 0.292402 0.046 Uiso 1 1 calc R U . . .
C51 C 0.4558(8) 0.4719(7) 0.3448(3) 0.040(3) Uani 1 1 d . . . . .
H51A H 0.419536 0.422021 0.343332 0.048 Uiso 1 1 calc R U . . .
C52 C 0.5633(9) 0.4705(8) 0.3448(3) 0.054(3) Uani 1 1 d . . . . .
H52A H 0.600370 0.421169 0.344014 0.064 Uiso 1 1 calc R U . . .
C53 C 0.6152(10) 0.5428(10) 0.3459(4) 0.070(4) Uani 1 1 d . . . . .
H53A H 0.689695 0.544068 0.346863 0.084 Uiso 1 1 calc R U . . .
C54 C 0.5586(9) 0.6140(8) 0.3458(4) 0.059(4) Uani 1 1 d . . . . .
H54A H 0.592765 0.664610 0.345473 0.070 Uiso 1 1 calc R U . . .
C55 C 0.4524(9) 0.6088(7) 0.3460(3) 0.044(3) Uani 1 1 d . . . . .
H55A H 0.413585 0.657520 0.345643 0.053 Uiso 1 1 calc R U . . .
N1S N 0.1661(9) 0.0830(6) 0.4182(3) 0.075(3) Uani 1 1 d . U . . .
H1S H 0.181440 0.133422 0.424456 0.090 Uiso 1 1 calc R U . . .
C1S C 0.2340(11) 0.0386(7) 0.4013(4) 0.064(3) Uani 1 1 d . U . . .
H1SA H 0.298567 0.060740 0.394922 0.076 Uiso 1 1 calc R U . . .
C2S C 0.2095(10) -0.0415(7) 0.3929(4) 0.059(3) Uani 1 1 d . U . . .
H2SA H 0.258888 -0.075838 0.382068 0.070 Uiso 1 1 calc R U . . .
C3S C 0.1154(10) -0.0698(7) 0.4001(4) 0.060(3) Uani 1 1 d . U . . .
H3SA H 0.097012 -0.124066 0.393683 0.072 Uiso 1 1 calc R U . . .
C4S C 0.0470(11) -0.0217(8) 0.4165(4) 0.072(3) Uani 1 1 d . U . . .
H4SA H -0.020116 -0.041507 0.421307 0.086 Uiso 1 1 calc R U . . .
C5S C 0.0736(12) 0.0525(8) 0.4259(4) 0.082(3) Uani 1 1 d . U . . .
H5SA H 0.026174 0.085602 0.438520 0.098 Uiso 1 1 calc R U . . .
N2S N 0.7112(9) 0.1143(6) 0.4350(3) 0.057(3) Uani 1 1 d . . . . .
C6S C 0.6525(10) 0.0509(7) 0.4288(4) 0.051(3) Uani 1 1 d . . . . .
H6SA H 0.585078 0.057292 0.413275 0.062 Uiso 1 1 calc R U . . .
C7S C 0.6800(11) -0.0236(7) 0.4427(4) 0.064(4) Uani 1 1 d . . . . .
H7SA H 0.634360 -0.067885 0.435673 0.077 Uiso 1 1 calc R U . . .
C8S C 0.7725(14) -0.0346(9) 0.4667(5) 0.084(5) Uani 1 1 d . . . . .
H8SA H 0.793899 -0.086021 0.477178 0.101 Uiso 1 1 calc R U . . .
C9S C 0.8350(11) 0.0327(12) 0.4752(4) 0.086(5) Uani 1 1 d . . . . .
H9SA H 0.900873 0.027857 0.492051 0.104 Uiso 1 1 calc R U . . .
C10S C 0.8024(11) 0.1063(9) 0.4595(4) 0.060(4) Uani 1 1 d . . . . .
H10A H 0.845276 0.152208 0.466129 0.072 Uiso 1 1 calc R U . . .
N3S N 0.6711(11) 0.2847(9) 0.2924(5) 0.099(5) Uani 1 1 d . . . . .
C11S C 0.6541(11) 0.2454(9) 0.3269(4) 0.069(4) Uani 1 1 d . . . . .
H11B H 0.707662 0.244156 0.349840 0.083 Uiso 1 1 calc R U . . .
C12S C 0.5604(12) 0.2068(7) 0.3294(4) 0.064(4) Uani 1 1 d . . . . .
H12B H 0.550503 0.175789 0.353159 0.076 Uiso 1 1 calc R U . . .
C13S C 0.4835(12) 0.2137(9) 0.2980(5) 0.071(4) Uani 1 1 d . . . . .
H13B H 0.418264 0.187630 0.300028 0.086 Uiso 1 1 calc R U . . .
C14S C 0.4939(14) 0.2553(10) 0.2641(5) 0.083(5) Uani 1 1 d . . . . .
H14B H 0.437932 0.261949 0.242273 0.100 Uiso 1 1 calc R U . . .
C15S C 0.5913(18) 0.2878(11) 0.2629(5) 0.099(6) Uani 1 1 d . . . . .
H15A H 0.602595 0.315491 0.238326 0.119 Uiso 1 1 calc R U . . .
N4S N 0.4591(14) -0.0930(12) 0.3620(5) 0.138(4) Uani 1 1 d . U . . .
C16S C 0.4656(16) -0.1683(13) 0.3457(6) 0.135(4) Uani 1 1 d . U . . .
H16A H 0.441745 -0.213848 0.359468 0.162 Uiso 1 1 calc R U . . .
C17S C 0.5053(15) -0.1765(13) 0.3109(6) 0.132(4) Uani 1 1 d . U . . .
H17A H 0.514925 -0.228804 0.300265 0.158 Uiso 1 1 calc R U . . .
C18S C 0.5306(16) -0.1168(14) 0.2913(6) 0.132(4) Uani 1 1 d . U . . .
H18B H 0.557792 -0.124362 0.265729 0.159 Uiso 1 1 calc R U . . .
C19S C 0.5202(16) -0.0406(13) 0.3060(6) 0.132(4) Uani 1 1 d . U . . .
H19B H 0.539410 0.005069 0.291089 0.159 Uiso 1 1 calc R U . . .
C20S C 0.4829(15) -0.0336(13) 0.3411(6) 0.133(4) Uani 1 1 d . U . . .
H20B H 0.473173 0.018860 0.351517 0.159 Uiso 1 1 calc R U . . .

loop_
_atom_site_aniso_label
_atom_site_aniso_U_11
_atom_site_aniso_U_22
_atom_site_aniso_U_33
_atom_site_aniso_U_23
_atom_site_aniso_U_13
_atom_site_aniso_U_12
Dy1 0.0228(3) 0.0194(2) 0.0264(3) -0.0010(2) 0.0063(2) -0.0015(2)
Dy2 0.0220(3) 0.0189(2) 0.0268(3) -0.0009(2) 0.0044(2) -0.0010(2)
Cl1 0.0267(14) 0.0351(14) 0.0312(15) -0.0059(12) 0.0051(12) 0.0048(12)
O1 0.029(4) 0.019(3) 0.036(4) -0.003(3) 0.005(3) -0.001(3)
O2 0.036(4) 0.021(4) 0.067(5) -0.012(4) 0.005(4) 0.006(4)
O3 0.018(4) 0.016(3) 0.035(4) -0.001(3) -0.001(3) -0.007(3)
O4 0.026(4) 0.015(4) 0.037(4) 0.001(3) 0.003(3) -0.002(3)
O5 0.043(5) 0.025(4) 0.064(5) -0.005(4) 0.010(4) 0.007(4)
O6 0.032(4) 0.024(4) 0.031(4) 0.000(3) 0.010(3) 0.008(3)
O7 0.048(5) 0.022(4) 0.049(5) 0.010(4) 0.011(4) 0.004(4)
O8 0.022(4) 0.024(4) 0.027(4) -0.002(3) 0.011(3) -0.002(3)
O9 0.032(4) 0.024(4) 0.027(4) 0.004(3) 0.007(3) 0.003(3)
O10 0.046(5) 0.027(4) 0.054(5) 0.010(4) 0.015(4) 0.004(4)
O11 0.038(4) 0.024(4) 0.029(4) 0.008(3) 0.011(3) -0.002(3)
O12 0.067(5) 0.030(4) 0.041(5) 0.016(4) 0.024(4) -0.002(4)
O13 0.029(4) 0.026(4) 0.021(4) -0.003(3) 0.004(3) -0.003(3)
O14 0.027(4) 0.029(4) 0.028(4) -0.001(3) 0.009(3) -0.004(3)
O15 0.079(6) 0.097(7) 0.053(6) -0.033(5) 0.033(5) -0.063(6)
N1 0.031(5) 0.015(4) 0.024(5) 0.001(4) 0.003(4) 0.001(4)
N2 0.027(5) 0.021(4) 0.019(4) 0.001(4) 0.003(4) -0.010(4)
N3 0.025(5) 0.017(5) 0.028(5) -0.003(4) 0.003(4) -0.002(4)
N4 0.029(5) 0.033(5) 0.028(5) -0.007(4) 0.014(4) -0.005(4)
N5 0.033(5) 0.035(5) 0.032(5) -0.004(4) 0.007(4) 0.003(5)
C1 0.031(7) 0.024(6) 0.031(6) -0.004(5) 0.011(5) 0.001(5)
C2 0.028(6) 0.018(5) 0.026(6) -0.001(4) 0.002(5) 0.004(5)
C3 0.023(6) 0.024(6) 0.036(6) -0.010(5) 0.004(5) 0.004(5)
C4 0.017(5) 0.034(6) 0.042(7) -0.008(5) -0.003(5) 0.006(5)
C5 0.034(7) 0.030(6) 0.041(7) -0.008(5) 0.002(5) -0.007(6)
C6 0.037(6) 0.023(6) 0.014(6) 0.002(4) 0.001(5) 0.002(5)
C7 0.026(6) 0.019(5) 0.020(6) -0.005(4) 0.005(5) 0.002(5)
C8 0.023(6) 0.024(6) 0.034(6) 0.000(5) 0.004(5) 0.004(5)
C9 0.025(6) 0.026(6) 0.025(6) 0.001(5) 0.006(5) 0.002(5)
C10 0.017(5) 0.023(5) 0.025(6) -0.006(5) 0.007(5) 0.000(5)
C11 0.043(7) 0.034(6) 0.027(6) -0.004(5) 0.006(5) -0.008(6)
C12 0.037(6) 0.018(6) 0.036(7) 0.002(5) -0.003(5) -0.001(5)
C13 0.068(9) 0.021(6) 0.037(7) -0.011(5) 0.012(6) -0.011(6)
C14 0.040(7) 0.018(5) 0.043(7) 0.003(5) 0.008(6) -0.001(6)
C15 0.036(7) 0.036(6) 0.022(6) 0.001(5) 0.008(5) -0.012(6)
C16 0.030(6) 0.032(6) 0.021(6) -0.009(5) -0.007(5) 0.004(5)
C17 0.032(6) 0.032(6) 0.014(6) -0.003(5) 0.000(5) -0.004(5)
C18 0.029(6) 0.034(6) 0.029(6) 0.003(5) -0.001(5) 0.003(6)
C19 0.009(5) 0.051(7) 0.025(6) -0.005(5) 0.008(5) -0.001(5)
C20 0.021(5) 0.024(6) 0.033(6) -0.007(5) 0.005(5) -0.010(5)
C21 0.021(5) 0.020(4) 0.013(4) -0.007(4) -0.005(4) -0.004(4)
C22 0.035(6) 0.025(6) 0.019(6) -0.004(5) 0.004(5) -0.004(5)
C23 0.023(6) 0.026(6) 0.034(6) -0.007(5) 0.010(5) 0.001(5)
C24 0.027(6) 0.021(5) 0.013(5) -0.001(4) 0.000(5) 0.001(5)
C25 0.033(6) 0.021(5) 0.021(6) -0.004(5) 0.000(5) 0.005(5)
C26 0.044(7) 0.028(6) 0.046(7) 0.007(5) 0.012(6) 0.010(6)
C27 0.031(6) 0.041(7) 0.065(8) 0.011(6) 0.021(6) 0.022(6)
C28 0.057(8) 0.033(7) 0.061(8) 0.015(6) 0.014(7) 0.020(6)
C29 0.044(7) 0.050(8) 0.044(7) 0.011(6) 0.015(6) 0.018(6)
C30 0.037(7) 0.021(6) 0.032(6) -0.003(5) 0.009(5) 0.006(5)
C31 0.018(6) 0.051(7) 0.029(7) 0.002(6) 0.009(5) 0.001(5)
C32 0.033(6) 0.026(5) 0.028(6) 0.001(5) 0.009(5) 0.000(5)
C33 0.047(7) 0.048(7) 0.026(7) -0.003(5) 0.013(6) -0.009(6)
C34 0.070(9) 0.049(7) 0.028(7) -0.003(6) 0.030(6) -0.009(7)
C35 0.040(7) 0.042(7) 0.031(7) -0.012(6) 0.015(6) -0.005(6)
C36 0.014(5) 0.041(7) 0.040(7) 0.005(6) 0.003(5) -0.001(5)
C37 0.019(5) 0.028(6) 0.041(7) 0.005(6) 0.011(5) 0.015(5)
C38 0.031(6) 0.027(6) 0.028(6) -0.012(5) 0.011(5) 0.001(5)
C39 0.025(6) 0.024(6) 0.031(7) 0.002(5) -0.003(5) 0.013(5)
C40 0.019(5) 0.024(5) 0.033(6) -0.001(5) -0.002(5) -0.004(5)
C41 0.045(7) 0.034(7) 0.034(7) -0.008(5) 0.000(6) -0.011(6)
C42 0.058(8) 0.038(7) 0.042(7) -0.004(6) 0.012(7) -0.006(7)
C43 0.049(8) 0.041(7) 0.047(8) -0.006(6) -0.005(6) -0.034(6)
C44 0.047(8) 0.065(8) 0.037(8) 0.000(7) 0.010(6) -0.035(7)
C45 0.049(7) 0.036(6) 0.035(7) -0.006(6) 0.015(6) -0.022(6)
C46 0.035(6) 0.031(6) 0.025(6) -0.015(5) 0.004(5) -0.002(5)
C47 0.022(6) 0.061(8) 0.035(7) -0.010(6) 0.006(5) -0.003(6)
C48 0.022(6) 0.102(11) 0.034(7) 0.005(7) -0.009(5) -0.008(8)
C49 0.032(7) 0.076(9) 0.040(8) 0.008(7) -0.008(6) -0.005(7)
C50 0.046(7) 0.038(7) 0.030(7) 0.006(6) 0.002(6) -0.004(6)
C51 0.037(7) 0.057(8) 0.028(6) -0.004(6) 0.009(5) -0.003(7)
C52 0.030(7) 0.074(9) 0.059(8) 0.001(8) 0.014(6) 0.013(8)
C53 0.036(8) 0.123(13) 0.055(9) -0.001(9) 0.025(7) -0.010(10)
C54 0.038(8) 0.068(9) 0.072(10) -0.008(8) 0.015(7) -0.015(8)
C55 0.038(7) 0.049(8) 0.048(8) -0.010(6) 0.016(6) -0.009(6)
N1S 0.086(7) 0.037(5) 0.090(7) -0.006(5) -0.029(6) 0.000(4)
C1S 0.072(6) 0.048(5) 0.067(7) 0.013(6) -0.007(5) -0.016(5)
C2S 0.062(6) 0.049(5) 0.061(6) -0.005(5) -0.003(5) -0.003(5)
C3S 0.062(6) 0.037(5) 0.077(7) -0.015(5) -0.008(6) -0.008(4)
C4S 0.061(6) 0.062(6) 0.090(7) -0.016(6) 0.001(6) -0.003(5)
C5S 0.075(6) 0.064(6) 0.101(8) -0.037(6) -0.008(6) 0.013(5)
N2S 0.062(7) 0.037(6) 0.075(8) -0.006(6) 0.024(7) 0.000(6)
C6S 0.049(8) 0.037(7) 0.070(9) 0.009(7) 0.015(7) 0.002(7)
C7S 0.066(10) 0.042(8) 0.088(11) 0.007(8) 0.024(9) 0.011(8)
C8S 0.092(13) 0.049(9) 0.115(14) 0.021(10) 0.026(11) 0.019(11)
C9S 0.059(10) 0.135(15) 0.066(10) 0.018(11) 0.009(8) 0.049(12)
C10S 0.047(9) 0.077(10) 0.057(9) -0.005(8) 0.014(7) -0.002(8)
N3S 0.093(11) 0.106(11) 0.102(12) -0.028(10) 0.030(10) -0.063(10)
C11S 0.070(10) 0.090(11) 0.046(9) -0.019(8) 0.002(8) -0.019(9)
C12S 0.083(11) 0.048(8) 0.065(10) -0.007(7) 0.029(9) -0.014(8)
C13S 0.069(10) 0.090(12) 0.054(10) -0.026(9) 0.006(9) -0.010(9)
C14S 0.099(13) 0.086(12) 0.057(11) -0.022(9) -0.022(10) 0.025(11)
C15S 0.137(18) 0.107(14) 0.057(12) -0.008(10) 0.025(12) -0.026(15)
N4S 0.141(9) 0.162(10) 0.114(9) 0.026(8) 0.030(7) -0.023(10)
C16S 0.138(9) 0.139(9) 0.130(10) 0.050(9) 0.023(8) -0.022(10)
C17S 0.132(10) 0.135(9) 0.128(10) 0.028(8) 0.015(8) -0.006(10)
C18S 0.129(9) 0.158(10) 0.113(10) 0.028(8) 0.028(8) -0.016(11)
C19S 0.132(9) 0.141(9) 0.124(10) 0.045(9) 0.018(8) -0.022(10)
C20S 0.140(10) 0.135(9) 0.123(10) 0.018(8) 0.013(8) -0.025(10)

loop_
_atom_type_symbol
_atom_type_description
_atom_type_scat_dispersion_real
_atom_type_scat_dispersion_imag
_atom_type_scat_source
C C 0.0033 0.0016 'International Tables Vol C Tables 4.2.6.8 and 6.1.1.4'
H H 0.0000 0.0000 'International Tables Vol C Tables 4.2.6.8 and 6.1.1.4'
N N 0.0061 0.0033 'International Tables Vol C Tables 4.2.6.8 and 6.1.1.4'
O O 0.0106 0.0060 'International Tables Vol C Tables 4.2.6.8 and 6.1.1.4'
Cl Cl 0.1484 0.1585 'International Tables Vol C Tables 4.2.6.8 and 6.1.1.4'
Dy Dy -0.1892 4.4098 'International Tables Vol C Tables 4.2.6.8 and 6.1.1.4'

loop_
_geom_angle_atom_site_label_1
_geom_angle_atom_site_label_2
_geom_angle_atom_site_label_3
_geom_angle
_geom_angle_site_symmetry_1
_geom_angle_site_symmetry_3
_geom_angle_publ_flag
O3 Dy1 O11 142.9(2) . . ?
O3 Dy1 O9 113.8(2) . . ?
O11 Dy1 O9 79.0(2) . . ?
O3 Dy1 O8 65.3(2) . . ?
O11 Dy1 O8 147.7(2) . . ?
O9 Dy1 O8 72.4(2) . . ?
O3 Dy1 O4 68.4(2) . . ?
O11 Dy1 O4 85.2(2) . . ?
O9 Dy1 O4 70.9(2) . . ?
O8 Dy1 O4 99.01(19) . . ?
O3 Dy1 O13 67.3(2) . . ?
O11 Dy1 O13 129.1(2) . . ?
O9 Dy1 O13 135.0(2) . . ?
O8 Dy1 O13 68.08(19) . . ?
O4 Dy1 O13 135.2(2) . . ?
O3 Dy1 N3 116.9(2) . . ?
O11 Dy1 N3 65.7(2) . . ?
O9 Dy1 N3 128.7(2) . . ?
O8 Dy1 N3 123.2(2) . . ?
O4 Dy1 N3 136.3(2) . . ?
O13 Dy1 N3 63.4(2) . . ?
O3 Dy1 N4 134.5(2) . . ?
O11 Dy1 N4 82.4(2) . . ?
O9 Dy1 N4 69.5(2) . . ?
O8 Dy1 N4 73.9(2) . . ?
O4 Dy1 N4 140.1(2) . . ?
O13 Dy1 N4 79.6(2) . . ?
N3 Dy1 N4 70.0(2) . . ?
O3 Dy1 N5 73.9(2) . . ?
O11 Dy1 N5 74.0(2) . . ?
O9 Dy1 N5 136.9(2) . . ?
O8 Dy1 N5 138.0(2) . . ?
O4 Dy1 N5 73.8(2) . . ?
O13 Dy1 N5 87.8(2) . . ?
N3 Dy1 N5 67.4(2) . . ?
N4 Dy1 N5 136.8(2) . . ?
O3 Dy1 Dy2 39.91(14) . . ?
O11 Dy1 Dy2 166.65(15) . . ?
O9 Dy1 Dy2 112.61(14) . . ?
O8 Dy1 Dy2 41.03(14) . . ?
O4 Dy1 Dy2 104.51(14) . . ?
O13 Dy1 Dy2 37.87(14) . . ?
N3 Dy1 Dy2 101.15(16) . . ?
N4 Dy1 Dy2 95.28(18) . . ?
N5 Dy1 Dy2 99.56(18) . . ?
O6 Dy2 O1 68.9(2) . . ?
O6 Dy2 O13 140.0(2) . . ?
O1 Dy2 O13 86.4(2) . . ?
O6 Dy2 O14 74.6(2) . . ?
O1 Dy2 O14 73.3(2) . . ?
O13 Dy2 O14 68.3(2) . . ?
O6 Dy2 O3 154.6(2) . . ?
O1 Dy2 O3 117.55(19) . . ?
O13 Dy2 O3 64.8(2) . . ?
O14 Dy2 O3 130.5(2) . . ?
O6 Dy2 O8 126.30(19) . . ?
O1 Dy2 O8 151.2(2) . . ?
O13 Dy2 O8 66.62(19) . . ?
O14 Dy2 O8 86.9(2) . . ?
O3 Dy2 O8 60.85(19) . . ?
O6 Dy2 N1 108.6(2) . . ?
O1 Dy2 N1 63.5(2) . . ?
O13 Dy2 N1 85.7(2) . . ?
O14 Dy2 N1 130.6(2) . . ?
O3 Dy2 N1 60.4(2) . . ?
O8 Dy2 N1 121.1(2) . . ?
O6 Dy2 N2 65.0(2) . . ?
O1 Dy2 N2 128.8(2) . . ?
O13 Dy2 N2 115.9(2) . . ?
O14 Dy2 N2 73.9(2) . . ?
O3 Dy2 N2 113.7(2) . . ?
O8 Dy2 N2 61.4(2) . . ?
N1 Dy2 N2 153.8(2) . . ?
O6 Dy2 Cl1 80.73(16) . . ?
O1 Dy2 Cl1 117.42(16) . . ?
O13 Dy2 Cl1 139.24(15) . . ?
O14 Dy2 Cl1 147.09(14) . . ?
O3 Dy2 Cl1 74.65(14) . . ?
O8 Dy2 Cl1 90.56(14) . . ?
N1 Dy2 Cl1 77.76(16) . . ?
N2 Dy2 Cl1 76.10(17) . . ?
O6 Dy2 Dy1 163.48(15) . . ?
O1 Dy2 Dy1 121.07(14) . . ?
O13 Dy2 Dy1 38.44(14) . . ?
O14 Dy2 Dy1 95.08(14) . . ?
O3 Dy2 Dy1 36.30(14) . . ?
O8 Dy2 Dy1 38.69(12) . . ?
N1 Dy2 Dy1 87.90(16) . . ?
N2 Dy2 Dy1 100.03(16) . . ?
Cl1 Dy2 Dy1 103.27(5) . . ?
C1 O1 Dy2 126.4(6) . . ?
C7 O3 Dy1 130.8(6) . . ?
C7 O3 Dy2 122.3(5) . . ?
Dy1 O3 Dy2 103.8(2) . . ?
C9 O4 Dy1 134.8(6) . . ?
C15 O5 H5 109.5 . . ?
C16 O6 Dy2 126.1(6) . . ?
C22 O8 Dy1 133.1(6) . . ?
C22 O8 Dy2 126.6(5) . . ?
Dy1 O8 Dy2 100.3(2) . . ?
C24 O9 Dy1 136.5(5) . . ?
C30 O10 H10 109.5 . . ?
C31 O11 Dy1 125.5(6) . . ?
C37 O13 Dy2 131.5(6) . . ?
C37 O13 Dy1 123.6(5) . . ?
Dy2 O13 Dy1 103.7(2) . . ?
C39 O14 Dy2 132.7(6) . . ?
C45 O15 H15 109.5 . . ?
C2 N1 C6 120.0(8) . . ?
C2 N1 Dy2 118.3(6) . . ?
C6 N1 Dy2 121.1(6) . . ?
C17 N2 C21 118.8(8) . . ?
C17 N2 Dy2 117.0(6) . . ?
C21 N2 Dy2 123.4(5) . . ?
C32 N3 C36 120.3(8) . . ?
C32 N3 Dy1 117.4(6) . . ?
C36 N3 Dy1 121.9(6) . . ?
C50 N4 C46 115.9(9) . . ?
C50 N4 Dy1 121.2(6) . . ?
C46 N4 Dy1 122.6(7) . . ?
C55 N5 C51 115.7(9) . . ?
C55 N5 Dy1 121.2(7) . . ?
C51 N5 Dy1 122.4(7) . . ?
O2 C1 O1 125.0(9) . . ?
O2 C1 C2 119.0(9) . . ?
O1 C1 C2 115.9(8) . . ?
N1 C2 C3 122.0(9) . . ?
N1 C2 C1 113.7(8) . . ?
C3 C2 C1 124.2(8) . . ?
C4 C3 C2 117.5(8) . . ?
C4 C3 H3A 121.3 . . ?
C2 C3 H3A 121.3 . . ?
C3 C4 C5 121.3(9) . . ?
C3 C4 H4A 119.3 . . ?
C5 C4 H4A 119.3 . . ?
C4 C5 C6 117.9(9) . . ?
C4 C5 H5A 121.0 . . ?
C6 C5 H5A 121.0 . . ?
N1 C6 C5 121.1(9) . . ?
N1 C6 C7 112.3(8) . . ?
C5 C6 C7 126.0(9) . . ?
O3 C7 C8 123.1(8) . . ?
O3 C7 C6 114.5(8) . . ?
C8 C7 C6 122.2(8) . . ?
C7 C8 C9 122.1(9) . . ?
C7 C8 H8A 118.9 . . ?
C9 C8 H8A 118.9 . . ?
O4 C9 C8 122.3(9) . . ?
O4 C9 C10 116.8(8) . . ?
C8 C9 C10 120.9(9) . . ?
C11 C10 C15 117.1(9) . . ?
C11 C10 C9 122.0(9) . . ?
C15 C10 C9 120.9(8) . . ?
C12 C11 C10 122.2(10) . . ?
C12 C11 H11A 118.9 . . ?
C10 C11 H11A 118.9 . . ?
C11 C12 C13 120.4(10) . . ?
C11 C12 H12A 119.8 . . ?
C13 C12 H12A 119.8 . . ?
C12 C13 C14 120.0(9) . . ?
C12 C13 H13A 120.0 . . ?
C14 C13 H13A 120.0 . . ?
C13 C14 C15 117.7(10) . . ?
C13 C14 H14A 121.1 . . ?
C15 C14 H14A 121.1 . . ?
O5 C15 C10 122.3(9) . . ?
O5 C15 C14 115.4(9) . . ?
C10 C15 C14 122.3(9) . . ?
O7 C16 O6 125.8(9) . . ?
O7 C16 C17 118.7(9) . . ?
O6 C16 C17 115.4(9) . . ?
N2 C17 C18 122.1(9) . . ?
N2 C17 C16 115.4(8) . . ?
C18 C17 C16 122.4(9) . . ?
C19 C18 C17 118.7(9) . . ?
C19 C18 H18A 120.7 . . ?
C17 C18 H18A 120.7 . . ?
C18 C19 C20 119.9(8) . . ?
C18 C19 H19A 120.1 . . ?
C20 C19 H19A 120.1 . . ?
C21 C20 C19 118.6(9) . . ?
C21 C20 H20A 120.7 . . ?
C19 C20 H20A 120.7 . . ?
N2 C21 C20 121.9(8) . . ?
N2 C21 C22 113.9(8) . . ?
C20 C21 C22 124.2(8) . . ?
O8 C22 C23 125.9(8) . . ?
O8 C22 C21 114.1(8) . . ?
C23 C22 C21 119.9(8) . . ?
C22 C23 C24 126.0(9) . . ?
C22 C23 H23A 117.0 . . ?
C24 C23 H23A 117.0 . . ?
O9 C24 C23 121.9(8) . . ?
O9 C24 C25 116.2(8) . . ?
C23 C24 C25 121.9(8) . . ?
C30 C25 C26 117.0(9) . . ?
C30 C25 C24 121.2(8) . . ?
C26 C25 C24 121.8(8) . . ?
C27 C26 C25 123.0(9) . . ?
C27 C26 H26A 118.5 . . ?
C25 C26 H26A 118.5 . . ?
C26 C27 C28 118.6(9) . . ?
C26 C27 H27A 120.7 . . ?
C28 C27 H27A 120.7 . . ?
C27 C28 C29 121.2(10) . . ?
C27 C28 H28A 119.4 . . ?
C29 C28 H28A 119.4 . . ?
C28 C29 C30 119.4(10) . . ?
C28 C29 H29A 120.3 . . ?
C30 C29 H29A 120.3 . . ?
O10 C30 C25 124.8(9) . . ?
O10 C30 C29 114.3(9) . . ?
C25 C30 C29 120.9(9) . . ?
O12 C31 O11 127.1(10) . . ?
O12 C31 C32 118.9(9) . . ?
O11 C31 C32 114.1(9) . . ?
N3 C32 C33 121.1(9) . . ?
N3 C32 C31 114.8(8) . . ?
C33 C32 C31 124.0(9) . . ?
C34 C33 C32 118.5(9) . . ?
C34 C33 H33A 120.7 . . ?
C32 C33 H33A 120.7 . . ?
C35 C34 C33 120.2(9) . . ?
C35 C34 H34A 119.9 . . ?
C33 C34 H34A 119.9 . . ?
C34 C35 C36 119.2(10) . . ?
C34 C35 H35A 120.4 . . ?
C36 C35 H35A 120.4 . . ?
N3 C36 C35 120.6(9) . . ?
N3 C36 C37 112.2(8) . . ?
C35 C36 C37 127.2(9) . . ?
O13 C37 C38 125.1(8) . . ?
O13 C37 C36 113.3(9) . . ?
C38 C37 C36 121.0(9) . . ?
C37 C38 C39 122.6(9) . . ?
C37 C38 H38A 118.7 . . ?
C39 C38 H38A 118.7 . . ?
O14 C39 C38 122.4(9) . . ?
O14 C39 C40 117.6(8) . . ?
C38 C39 C40 120.0(9) . . ?
C41 C40 C45 116.3(9) . . ?
C41 C40 C39 122.8(9) . . ?
C45 C40 C39 120.9(9) . . ?
C42 C41 C40 121.1(10) . . ?
C42 C41 H41A 119.4 . . ?
C40 C41 H41A 119.4 . . ?
C41 C42 C43 120.1(10) . . ?
C41 C42 H42A 120.0 . . ?
C43 C42 H42A 120.0 . . ?
C44 C43 C42 120.0(10) . . ?
C44 C43 H43A 120.0 . . ?
C42 C43 H43A 120.0 . . ?
C43 C44 C45 121.2(10) . . ?
C43 C44 H44A 119.4 . . ?
C45 C44 H44A 119.4 . . ?
C44 C45 O15 118.8(9) . . ?
C44 C45 C40 121.3(9) . . ?
O15 C45 C40 119.9(9) . . ?
N4 C46 C47 123.7(10) . . ?
N4 C46 H46A 118.2 . . ?
C47 C46 H46A 118.2 . . ?
C48 C47 C46 118.2(11) . . ?
C48 C47 H47A 120.9 . . ?
C46 C47 H47A 120.9 . . ?
C47 C48 C49 119.8(10) . . ?
C47 C48 H48A 120.1 . . ?
C49 C48 H48A 120.1 . . ?
C48 C49 C50 118.5(11) . . ?
C48 C49 H49A 120.8 . . ?
C50 C49 H49A 120.8 . . ?
N4 C50 C49 124.0(10) . . ?
N4 C50 H50A 118.0 . . ?
C49 C50 H50A 118.0 . . ?
N5 C51 C52 124.3(11) . . ?
N5 C51 H51A 117.9 . . ?
C52 C51 H51A 117.9 . . ?
C53 C52 C51 117.7(12) . . ?
C53 C52 H52A 121.1 . . ?
C51 C52 H52A 121.1 . . ?
C52 C53 C54 119.9(11) . . ?
C52 C53 H53A 120.1 . . ?
C54 C53 H53A 120.1 . . ?
C55 C54 C53 117.8(12) . . ?
C55 C54 H54A 121.1 . . ?
C53 C54 H54A 121.1 . . ?
N5 C55 C54 124.5(11) . . ?
N5 C55 H55A 117.7 . . ?
C54 C55 H55A 117.7 . . ?
C1S N1S C5S 120.7(12) . . ?
C1S N1S H1S 119.6 . . ?
C5S N1S H1S 119.6 . . ?
N1S C1S C2S 118.6(12) . . ?
N1S C1S H1SA 120.7 . . ?
C2S C1S H1SA 120.7 . . ?
C3S C2S C1S 119.2(12) . . ?
C3S C2S H2SA 120.4 . . ?
C1S C2S H2SA 120.4 . . ?
C2S C3S C4S 120.3(12) . . ?
C2S C3S H3SA 119.9 . . ?
C4S C3S H3SA 119.9 . . ?
C5S C4S C3S 119.4(14) . . ?
C5S C4S H4SA 120.3 . . ?
C3S C4S H4SA 120.3 . . ?
C4S C5S N1S 121.7(14) . . ?
C4S C5S H5SA 119.2 . . ?
N1S C5S H5SA 119.2 . . ?
C6S N2S C10S 117.3(11) . . ?
N2S C6S C7S 124.9(13) . . ?
N2S C6S H6SA 117.5 . . ?
C7S C6S H6SA 117.5 . . ?
C8S C7S C6S 119.4(14) . . ?
C8S C7S H7SA 120.3 . . ?
C6S C7S H7SA 120.3 . . ?
C7S C8S C9S 116.9(14) . . ?
C7S C8S H8SA 121.6 . . ?
C9S C8S H8SA 121.6 . . ?
C10S C9S C8S 120.4(14) . . ?
C10S C9S H9SA 119.8 . . ?
C8S C9S H9SA 119.8 . . ?
N2S C10S C9S 120.9(14) . . ?
N2S C10S H10A 119.5 . . ?
C9S C10S H10A 119.5 . . ?
C15S N3S C11S 116.0(14) . . ?
N3S C11S C12S 121.0(13) . . ?
N3S C11S H11B 119.5 . . ?
C12S C11S H11B 119.5 . . ?
C13S C12S C11S 118.7(13) . . ?
C13S C12S H12B 120.7 . . ?
C11S C12S H12B 120.7 . . ?
C14S C13S C12S 123.0(15) . . ?
C14S C13S H13B 118.5 . . ?
C12S C13S H13B 118.5 . . ?
C13S C14S C15S 114.7(16) . . ?
C13S C14S H14B 122.7 . . ?
C15S C14S H14B 122.7 . . ?
N3S C15S C14S 126.5(16) . . ?
N3S C15S H15A 116.7 . . ?
C14S C15S H15A 116.7 . . ?
C20S N4S C16S 118.8(19) . . ?
C17S C16S N4S 119(2) . . ?
C17S C16S H16A 120.6 . . ?
N4S C16S H16A 120.6 . . ?
C18S C17S C16S 121(2) . . ?
C18S C17S H17A 119.5 . . ?
C16S C17S H17A 119.5 . . ?
C17S C18S C19S 121(2) . . ?
C17S C18S H18B 119.3 . . ?
C19S C18S H18B 119.3 . . ?
C20S C19S C18S 117(2) . . ?
C20S C19S H19B 121.5 . . ?
C18S C19S H19B 121.5 . . ?
N4S C20S C19S 123(2) . . ?
N4S C20S H20B 118.5 . . ?
C19S C20S H20B 118.5 . . ?

loop_
_geom_bond_atom_site_label_1
_geom_bond_atom_site_label_2
_geom_bond_distance
_geom_bond_site_symmetry_2
_geom_bond_publ_flag
Dy1 O3 2.301(6) . ?
Dy1 O11 2.310(6) . ?
Dy1 O9 2.343(6) . ?
Dy1 O8 2.398(5) . ?
Dy1 O4 2.405(6) . ?
Dy1 O13 2.416(6) . ?
Dy1 N3 2.490(7) . ?
Dy1 N4 2.633(8) . ?
Dy1 N5 2.653(8) . ?
Dy1 Dy2 3.7748(6) . ?
Dy2 O6 2.363(6) . ?
Dy2 O1 2.371(6) . ?
Dy2 O13 2.385(6) . ?
Dy2 O14 2.404(6) . ?
Dy2 O3 2.494(6) . ?
Dy2 O8 2.518(6) . ?
Dy2 N1 2.534(7) . ?
Dy2 N2 2.537(7) . ?
Dy2 Cl1 2.725(2) . ?
O1 C1 1.267(11) . ?
O2 C1 1.244(10) . ?
O3 C7 1.297(11) . ?
O4 C9 1.285(11) . ?
O5 C15 1.365(11) . ?
O5 H5 0.8400 . ?
O6 C16 1.287(10) . ?
O7 C16 1.234(11) . ?
O8 C22 1.288(10) . ?
O9 C24 1.285(10) . ?
O10 C30 1.359(10) . ?
O10 H10 0.8400 . ?
O11 C31 1.285(10) . ?
O12 C31 1.214(11) . ?
O13 C37 1.317(11) . ?
O14 C39 1.276(10) . ?
O15 C45 1.380(11) . ?
O15 H15 0.8400 . ?
N1 C2 1.341(10) . ?
N1 C6 1.345(11) . ?
N2 C17 1.346(11) . ?
N2 C21 1.348(11) . ?
N3 C32 1.328(11) . ?
N3 C36 1.354(12) . ?
N4 C50 1.338(12) . ?
N4 C46 1.347(11) . ?
N5 C55 1.344(12) . ?
N5 C51 1.347(12) . ?
C1 C2 1.489(13) . ?
C2 C3 1.402(12) . ?
C3 C4 1.372(12) . ?
C3 H3A 0.9500 . ?
C4 C5 1.385(13) . ?
C4 H4A 0.9500 . ?
C5 C6 1.403(13) . ?
C5 H5A 0.9500 . ?
C6 C7 1.477(12) . ?
C7 C8 1.393(12) . ?
C8 C9 1.406(12) . ?
C8 H8A 0.9500 . ?
C9 C10 1.493(12) . ?
C10 C11 1.380(13) . ?
C10 C15 1.383(13) . ?
C11 C12 1.355(13) . ?
C11 H11A 0.9500 . ?
C12 C13 1.374(13) . ?
C12 H12A 0.9500 . ?
C13 C14 1.396(14) . ?
C13 H13A 0.9500 . ?
C14 C15 1.398(13) . ?
C14 H14A 0.9500 . ?
C16 C17 1.503(13) . ?
C17 C18 1.381(12) . ?
C18 C19 1.364(12) . ?
C18 H18A 0.9500 . ?
C19 C20 1.392(12) . ?
C19 H19A 0.9500 . ?
C20 C21 1.371(11) . ?
C20 H20A 0.9500 . ?
C21 C22 1.506(12) . ?
C22 C23 1.377(12) . ?
C23 C24 1.408(12) . ?
C23 H23A 0.9500 . ?
C24 C25 1.484(12) . ?
C25 C30 1.376(12) . ?
C25 C26 1.398(12) . ?
C26 C27 1.362(13) . ?
C26 H26A 0.9500 . ?
C27 C28 1.365(13) . ?
C27 H27A 0.9500 . ?
C28 C29 1.373(13) . ?
C28 H28A 0.9500 . ?
C29 C30 1.397(13) . ?
C29 H29A 0.9500 . ?
C31 C32 1.522(13) . ?
C32 C33 1.388(12) . ?
C33 C34 1.373(14) . ?
C33 H33A 0.9500 . ?
C34 C35 1.365(13) . ?
C34 H34A 0.9500 . ?
C35 C36 1.377(12) . ?
C35 H35A 0.9500 . ?
C36 C37 1.499(13) . ?
C37 C38 1.368(12) . ?
C38 C39 1.406(12) . ?
C38 H38A 0.9500 . ?
C39 C40 1.484(12) . ?
C40 C41 1.399(12) . ?
C40 C45 1.421(12) . ?
C41 C42 1.383(13) . ?
C41 H41A 0.9500 . ?
C42 C43 1.387(13) . ?
C42 H42A 0.9500 . ?
C43 C44 1.342(14) . ?
C43 H43A 0.9500 . ?
C44 C45 1.367(14) . ?
C44 H44A 0.9500 . ?
C46 C47 1.385(13) . ?
C46 H46A 0.9500 . ?
C47 C48 1.360(14) . ?
C47 H47A 0.9500 . ?
C48 C49 1.369(15) . ?
C48 H48A 0.9500 . ?
C49 C50 1.375(14) . ?
C49 H49A 0.9500 . ?
C50 H50A 0.9500 . ?
C51 C52 1.375(14) . ?
C51 H51A 0.9500 . ?
C52 C53 1.372(17) . ?
C52 H52A 0.9500 . ?
C53 C54 1.389(17) . ?
C53 H53A 0.9500 . ?
C54 C55 1.362(14) . ?
C54 H54A 0.9500 . ?
C55 H55A 0.9500 . ?
N1S C1S 1.312(15) . ?
N1S C5S 1.340(16) . ?
N1S H1S 0.8800 . ?
C1S C2S 1.389(15) . ?
C1S H1SA 0.9500 . ?
C2S C3S 1.341(15) . ?
C2S H2SA 0.9500 . ?
C3S C4S 1.344(15) . ?
C3S H3SA 0.9500 . ?
C4S C5S 1.307(17) . ?
C4S H4SA 0.9500 . ?
C5S H5SA 0.9500 . ?
N2S C6S 1.297(13) . ?
N2S C10S 1.335(15) . ?
C6S C7S 1.352(15) . ?
C6S H6SA 0.9500 . ?
C7S C8S 1.347(19) . ?
C7S H7SA 0.9500 . ?
C8S C9S 1.383(19) . ?
C8S H8SA 0.9500 . ?
C9S C10S 1.373(18) . ?
C9S H9SA 0.9500 . ?
C10S H10A 0.9500 . ?
N3S C15S 1.31(2) . ?
N3S C11S 1.339(16) . ?
C11S C12S 1.371(16) . ?
C11S H11B 0.9500 . ?
C12S C13S 1.335(18) . ?
C12S H12B 0.9500 . ?
C13S C14S 1.323(18) . ?
C13S H13B 0.9500 . ?
C14S C15S 1.36(2) . ?
C14S H14B 0.9500 . ?
C15S H15A 0.9500 . ?
N4S C20S 1.26(2) . ?
N4S C16S 1.37(2) . ?
C16S C17S 1.30(2) . ?
C16S H16A 0.9500 . ?
C17S C18S 1.24(2) . ?
C17S H17A 0.9500 . ?
C18S C19S 1.37(2) . ?
C18S H18B 0.9500 . ?
C19S C20S 1.30(2) . ?
C19S H19B 0.9500 . ?
C20S H20B 0.9500 . ?

loop_
_geom_hbond_atom_site_label_D
_geom_hbond_atom_site_label_H
_geom_hbond_atom_site_label_A
_geom_hbond_distance_DH
_geom_hbond_distance_HA
_geom_hbond_distance_DA
_geom_hbond_angle_DHA
_geom_hbond_site_symmetry_A
_geom_hbond_publ_flag
N1S H1S O1 0.88 2.23 2.940(12) 137.6 . yes
N1S H1S O6 0.88 2.15 2.924(12) 146.9 . yes
